data_4128311
loop_
_publ_author_name
'Roy, Souvik'
'Huang, Zhehao'
'Bhunia, Asamanjoy'
'Castner, Ashleigh'
'Gupta, Arvind K.'
'Zou, Xiaodong'
'Ott, Sascha'

_publ_section_title
;
 Electrocatalytic Hydrogen Evolution from a Cobaloxime-Based Metal-Organic
 Framework Thin Film.
;
_journal_issue 40
_journal_name_full 'Journal of the American Chemical Society'
_journal_page_first 15942
_journal_page_last 15950
_journal_paper_doi 10.1021/jacs.9b07084
_journal_volume 141
_journal_year 2019
_chemical_formula_sum 'C32 H23 Cl2 Co N4 O12'
_chemical_formula_weight 785.37
_space_group_crystal_system triclinic
_space_group_IT_number 2
_space_group_name_Hall '-P 1'
_space_group_name_H-M_alt 'P -1'
_symmetry_space_group_name_Hall '-P 1'
_symmetry_space_group_name_H-M 'P -1'
_atom_sites_solution_hydrogens geom
_audit_creation_method SHELXL-2014/7
_cell_angle_alpha 117.356(3)
_cell_angle_beta 99.680(4)
_cell_angle_gamma 104.803(4)
_cell_formula_units_Z 2
_cell_length_a 14.226(3)
_cell_length_b 14.478(3)
_cell_length_c 15.346(3)
_cell_measurement_reflns_used 5593
_cell_measurement_temperature 150(2)
_cell_measurement_theta_max 26.17
_cell_measurement_theta_min 2.33
_cell_volume 2559.6(9)
_computing_cell_refinement 'Bruker SAINT'
_computing_data_collection 'Bruker APEX2'
_computing_data_reduction 'Bruker SAINT'
_computing_molecular_graphics 'Bruker SHELXTL'
_computing_publication_material 'Bruker SHELXTL'
_computing_structure_refinement 'SHELXL-2014/7 (Sheldrick, 2014)'
_computing_structure_solution 'SHELXS-97 (Sheldrick 2008)'
_diffrn_ambient_temperature 150(2)
_diffrn_measured_fraction_theta_full 1.000
_diffrn_measured_fraction_theta_max 1.000
_diffrn_measurement_device_type 'Bruker APEX-II CCD'
_diffrn_measurement_method '\f and \w scans'
_diffrn_radiation_type MoK\a
_diffrn_radiation_wavelength 0.71073
_diffrn_reflns_av_R_equivalents 0.0512
_diffrn_reflns_av_unetI/netI 0.0918
_diffrn_reflns_Laue_measured_fraction_full 1.000
_diffrn_reflns_Laue_measured_fraction_max 1.000
_diffrn_reflns_limit_h_max 17
_diffrn_reflns_limit_h_min -17
_diffrn_reflns_limit_k_max 17
_diffrn_reflns_limit_k_min -17
_diffrn_reflns_limit_l_max 18
_diffrn_reflns_limit_l_min -17
_diffrn_reflns_number 30483
_diffrn_reflns_point_group_measured_fraction_full 1.000
_diffrn_reflns_point_group_measured_fraction_max 1.000
_diffrn_reflns_theta_full 25.242
_diffrn_reflns_theta_max 25.250
_diffrn_reflns_theta_min 1.570
_exptl_absorpt_coefficient_mu 0.486
_exptl_absorpt_correction_T_max 0.7454
_exptl_absorpt_correction_T_min 0.5859
_exptl_absorpt_correction_type multi-scan
_exptl_absorpt_process_details SADABS
_exptl_crystal_colour yellow
_exptl_crystal_density_diffrn 1.019
_exptl_crystal_description plate
_exptl_crystal_F_000 800
_exptl_crystal_size_max 0.23
_exptl_crystal_size_mid 0.15
_exptl_crystal_size_min 0.12
_platon_squeeze_details
;
;
_refine_diff_density_max 0.894
_refine_diff_density_min -0.348
_refine_diff_density_rms 0.082
_refine_ls_extinction_method none
_refine_ls_goodness_of_fit_ref 0.922
_refine_ls_hydrogen_treatment constr
_refine_ls_matrix_type full
_refine_ls_number_parameters 458
_refine_ls_number_reflns 9259
_refine_ls_number_restraints 5
_refine_ls_restrained_S_all 0.932
_refine_ls_R_factor_all 0.1592
_refine_ls_R_factor_gt 0.0816
_refine_ls_shift/su_max 0.000
_refine_ls_shift/su_mean 0.000
_refine_ls_structure_factor_coef Fsqd
_refine_ls_weighting_details 'w=1/[\s^2^(Fo^2^)+(0.1362P)^2^] where P=(Fo^2^+2Fc^2^)/3'
_refine_ls_weighting_scheme calc
_refine_ls_wR_factor_gt 0.2218
_refine_ls_wR_factor_ref 0.2502
_reflns_Friedel_coverage 0.000
_reflns_number_gt 3745
_reflns_number_total 9259
_reflns_threshold_expression 'I > 2\s(I)'
_cod_data_source_file ja9b07084_si_002.cif
_cod_data_source_block squeezed
_cod_database_code 4128311
_shelx_shelxl_version_number 2014/7
_shelx_space_group_comment
;
The symmetry employed for this shelxl refinement is uniquely defined
by the following loop, which should always be used as a source of
symmetry information in preference to the above space-group names.
They are only intended as comments.
;

loop_
_space_group_symop_operation_xyz
'x, y, z'
'-x, -y, -z'

loop_
_atom_site_label
_atom_site_type_symbol
_atom_site_fract_x
_atom_site_fract_y
_atom_site_fract_z
_atom_site_U_iso_or_equiv
_atom_site_adp_type
_atom_site_occupancy
_atom_site_site_symmetry_order
_atom_site_calc_flag
_atom_site_refinement_flags_posn
_atom_site_refinement_flags_adp
_atom_site_refinement_flags_occupancy
C26 C 0.9073(3) 0.6676(4) 0.2590(4) 0.113(3) Uani 1 1 d G . .
C27 C 0.9223(4) 0.6381(6) 0.1640(4) 0.140(3) Uani 1 1 d G . .
H27 H 0.9415 0.6934 0.1463 0.168 Uiso 1 1 calc R U .
C29 C 0.9092(4) 0.5279(8) 0.0950(3) 0.185(6) Uani 1 1 d G . .
H29 H 0.9195 0.5078 0.0301 0.222 Uiso 1 1 calc R U .
C31 C 0.8811(5) 0.4471(5) 0.1210(6) 0.192(6) Uani 1 1 d DG . .
C30 C 0.8660(4) 0.4765(5) 0.2160(7) 0.180(4) Uani 1 1 d G . .
H30 H 0.8468 0.4212 0.2337 0.216 Uiso 1 1 calc R U .
C28 C 0.8791(4) 0.5867(6) 0.2850(4) 0.136(3) Uani 1 1 d G . .
H28 H 0.8689 0.6068 0.3499 0.163 Uiso 1 1 calc R U .
C1 C 0.0940(4) 0.2321(5) 0.1313(3) 0.0705(15) Uani 1 1 d . . .
C2 C 0.1127(4) 0.1815(5) 0.1953(3) 0.0772(17) Uani 1 1 d . . .
C3 C 0.1823(3) 0.2488(5) 0.3052(3) 0.0784(18) Uani 1 1 d . . .
C4 C 0.2735(4) 0.3357(5) 0.3342(3) 0.092(2) Uani 1 1 d . . .
H4 H 0.2912 0.3512 0.2839 0.111 Uiso 1 1 calc R U .
C5 C 0.3386(4) 0.3998(5) 0.4360(4) 0.102(2) Uani 1 1 d . . .
H5 H 0.4010 0.4593 0.4557 0.123 Uiso 1 1 calc R U .
C6 C 0.3137(4) 0.3779(5) 0.5092(3) 0.095(2) Uani 1 1 d . . .
C7 C 0.2208(4) 0.2918(5) 0.4802(3) 0.0854(19) Uani 1 1 d . . .
H7 H 0.2023 0.2763 0.5301 0.103 Uiso 1 1 calc R U .
C8 C 0.1568(4) 0.2302(4) 0.3793(3) 0.0854(19) Uani 1 1 d . . .
H8 H 0.0930 0.1727 0.3601 0.102 Uiso 1 1 calc R U .
C9 C 0.3841(4) 0.4486(6) 0.6194(4) 0.102(2) Uani 1 1 d . . .
O3 O 0.3595(3) 0.4224(4) 0.6829(2) 0.1214(18) Uani 1 1 d . . .
H3 H 0.4022 0.4696 0.7429 0.182 Uiso 1 1 calc R U .
O4 O 0.4635(3) 0.5285(4) 0.6435(2) 0.1186(18) Uani 1 1 d . . .
Cl1 Cl 0.14676(11) -0.01317(14) -0.02417(12) 0.1085(7) Uani 1 1 d . . .
C10 C 0.1206(4) 0.3521(6) 0.1719(5) 0.099(2) Uani 1 1 d . . .
C11 C 0.0968(5) 0.4160(6) 0.2618(5) 0.106(2) Uani 1 1 d . . .
H11 H 0.0630 0.3804 0.2930 0.127 Uiso 1 1 calc R U .
C12 C 0.1234(6) 0.5313(8) 0.3043(7) 0.133(3) Uani 1 1 d . . .
H12 H 0.1052 0.5738 0.3627 0.159 Uiso 1 1 calc R U .
C13 C 0.1738(7) 0.5811(8) 0.2634(7) 0.139(3) Uani 1 1 d . . .
C14 C 0.1953(6) 0.5179(8) 0.1727(6) 0.145(3) Uani 1 1 d . . .
H14 H 0.2296 0.5543 0.1423 0.175 Uiso 1 1 calc R U .
C15 C 0.1663(5) 0.4022(6) 0.1276(5) 0.120(3) Uani 1 1 d . . .
H15 H 0.1792 0.3592 0.0654 0.144 Uiso 1 1 calc R U .
C16 C 0.2003(10) 0.7093(9) 0.3100(10) 0.187(5) Uani 1 1 d D . .
O13 O 0.1908(11) 0.7567(8) 0.3957(10) 0.332(8) Uani 1 1 d D . .
H13 H 0.2491 0.8008 0.4409 0.497 Uiso 1 1 calc R U .
O14 O 0.2386(10) 0.7527(7) 0.2705(8) 0.308(6) Uani 1 1 d D . .
C18 C 0.9163(4) 0.7861(5) 0.3313(4) 0.0876(19) Uani 1 1 d . . .
C19 C 0.7918(4) 0.7954(5) 0.1969(4) 0.097(2) Uani 1 1 d . . .
C20 C 0.7948(4) 0.8426(5) 0.1352(3) 0.105(2) Uani 1 1 d . . .
H20 H 0.8467 0.9134 0.1596 0.126 Uiso 1 1 calc R U .
C21 C 0.7217(4) 0.7849(5) 0.0396(3) 0.101(2) Uani 1 1 d . . .
H21 H 0.7243 0.8153 -0.0036 0.121 Uiso 1 1 calc R U .
C22 C 0.6441(4) 0.6839(5) 0.0037(3) 0.105(2) Uani 1 1 d . . .
C23 C 0.6369(4) 0.6418(5) 0.0677(3) 0.099(2) Uani 1 1 d . . .
H23 H 0.5816 0.5742 0.0454 0.119 Uiso 1 1 calc R U .
C24 C 0.7111(4) 0.6991(5) 0.1647(4) 0.107(2) Uani 1 1 d . . .
H24 H 0.7059 0.6712 0.2096 0.128 Uiso 1 1 calc R U .
C25 C 0.5678(4) 0.6188(6) -0.1022(4) 0.113(3) Uani 1 1 d . . .
O9 O 0.4900(3) 0.5364(4) -0.1282(3) 0.130(2) Uani 1 1 d . . .
O10 O 0.5846(3) 0.6515(4) -0.1644(3) 0.128(2) Uani 1 1 d . . .
H10 H 0.6458 0.6623 -0.1634 0.192 Uiso 1 1 calc R U .
C17 C 0.8744(4) 0.8521(5) 0.3003(4) 0.0773(18) Uani 1 1 d . . .
Cl2 Cl 1.13465(12) 1.02419(16) 0.44787(11) 0.1239(8) Uani 1 1 d . . .
Co1 Co 0.0000 0.0000 0.0000 0.0786(4) Uani 1 2 d S . P
Co2 Co 1.0000 1.0000 0.5000 0.0803(4) Uani 1 2 d S . P
N1 N 0.0454(3) 0.1503(4) 0.0332(3) 0.0841(15) Uani 1 1 d . . .
N2 N 0.0671(3) 0.0738(4) 0.1445(3) 0.0836(15) Uani 1 1 d . . .
N3 N 0.9118(3) 0.9551(5) 0.3685(3) 0.0862(16) Uani 1 1 d . . .
N4 N 0.9742(3) 0.8438(4) 0.4307(3) 0.0889(15) Uani 1 1 d . . .
O1 O 0.0184(3) 0.1769(3) -0.0382(2) 0.1018(14) Uani 1 1 d . . .
H1 H -0.0360 0.1252 -0.0859 0.153 Uiso 1 1 calc R U .
O2 O 0.0748(3) 0.0153(3) 0.1900(3) 0.1050(15) Uani 1 1 d . . .
H2 H 0.1373 0.0299 0.2169 0.158 Uiso 1 1 calc R U .
O7 O 0.8775(3) 1.0280(4) 0.3552(3) 0.1056(15) Uani 1 1 d . . .
O8 O 1.0218(3) 0.8003(4) 0.4730(3) 0.1117(15) Uani 1 1 d . . .
H8A H 1.0616 0.8511 0.5335 0.167 Uiso 1 1 calc R U .
C32 C 0.8419(18) 0.3197(14) 0.0483(13) 0.314(16) Uani 1 1 d D . .
O15 O 0.8578(9) 0.2664(10) 0.0947(11) 0.328(8) Uani 1 1 d D . .
H15S H 0.8264 0.1969 0.0526 0.492 Uiso 1 1 calc R U .
O16 O 0.8524(11) 0.2963(11) -0.0386(9) 0.374(10) Uani 1 1 d D . .

loop_
_atom_site_aniso_label
_atom_site_aniso_U_11
_atom_site_aniso_U_22
_atom_site_aniso_U_33
_atom_site_aniso_U_23
_atom_site_aniso_U_13
_atom_site_aniso_U_12
C26 0.094(4) 0.114(6) 0.058(4) 0.030(4) -0.009(3) -0.016(4)
C27 0.134(6) 0.170(8) 0.054(4) 0.039(5) 0.004(4) 0.023(5)
C29 0.167(9) 0.232(13) 0.068(6) 0.012(8) 0.014(6) 0.097(9)
C31 0.148(8) 0.184(13) 0.120(10) 0.006(9) 0.001(7) 0.056(8)
C30 0.154(8) 0.122(9) 0.172(11) 0.027(7) 0.032(8) 0.029(7)
C28 0.118(6) 0.099(6) 0.109(6) 0.023(6) 0.018(5) -0.004(5)
C1 0.068(3) 0.064(4) 0.032(2) 0.019(2) -0.012(2) -0.013(3)
C2 0.076(3) 0.080(4) 0.025(2) 0.029(3) -0.013(2) -0.027(3)
C3 0.061(3) 0.096(4) 0.022(2) 0.026(3) -0.012(2) -0.025(3)
C4 0.094(4) 0.106(5) 0.024(2) 0.032(3) -0.003(2) -0.018(3)
C5 0.080(3) 0.129(5) 0.038(3) 0.047(3) -0.011(2) -0.033(3)
C6 0.075(3) 0.117(5) 0.032(3) 0.042(3) -0.017(2) -0.036(3)
C7 0.076(3) 0.103(4) 0.024(2) 0.030(3) -0.008(2) -0.021(3)
C8 0.071(3) 0.090(4) 0.035(3) 0.032(3) -0.012(2) -0.037(3)
C9 0.080(4) 0.136(6) 0.035(3) 0.044(3) -0.008(3) -0.018(4)
O3 0.089(3) 0.158(4) 0.0306(18) 0.050(2) -0.0216(17) -0.053(2)
O4 0.088(2) 0.140(4) 0.0353(18) 0.042(2) -0.0207(17) -0.057(2)
Cl1 0.0974(11) 0.1006(13) 0.0693(9) 0.0406(9) -0.0012(8) -0.0208(9)
C10 0.083(4) 0.108(6) 0.064(4) 0.058(4) -0.020(3) -0.024(4)
C11 0.094(4) 0.101(6) 0.068(4) 0.037(4) -0.001(3) -0.010(4)
C12 0.111(5) 0.115(8) 0.115(6) 0.050(6) 0.010(5) -0.001(5)
C13 0.155(7) 0.107(7) 0.084(6) 0.044(5) 0.008(5) -0.021(5)
C14 0.179(7) 0.123(7) 0.086(6) 0.066(5) 0.017(5) -0.018(6)
C15 0.152(6) 0.088(5) 0.051(3) 0.038(4) -0.010(4) -0.029(4)
C16 0.230(11) 0.100(9) 0.162(11) 0.044(8) 0.092(9) -0.008(8)
O13 0.450(16) 0.123(7) 0.272(12) 0.018(7) 0.215(13) -0.002(8)
O14 0.447(15) 0.136(8) 0.238(11) 0.074(7) 0.140(10) -0.010(8)
C18 0.087(4) 0.091(5) 0.039(3) 0.029(3) -0.002(3) -0.009(3)
C19 0.067(3) 0.121(5) 0.032(3) 0.036(3) -0.017(2) -0.037(3)
C20 0.099(4) 0.108(5) 0.028(2) 0.034(3) -0.021(2) -0.048(3)
C21 0.097(4) 0.101(5) 0.029(2) 0.031(3) -0.019(2) -0.041(3)
C22 0.084(3) 0.125(5) 0.032(3) 0.046(3) -0.024(2) -0.048(3)
C23 0.074(3) 0.111(5) 0.037(3) 0.038(3) -0.022(2) -0.048(3)
C24 0.091(4) 0.116(5) 0.042(3) 0.049(3) -0.023(3) -0.048(3)
C25 0.090(4) 0.133(6) 0.035(3) 0.044(3) -0.020(3) -0.051(4)
O9 0.111(3) 0.141(4) 0.040(2) 0.053(2) -0.0315(19) -0.069(3)
O10 0.113(3) 0.141(4) 0.039(2) 0.052(2) -0.027(2) -0.058(3)
C17 0.060(3) 0.092(5) 0.039(3) 0.032(3) -0.004(2) -0.013(3)
Cl2 0.1018(11) 0.1450(17) 0.0539(9) 0.0418(10) 0.0022(8) -0.0210(10)
Co1 0.0763(6) 0.0816(8) 0.0227(4) 0.0273(5) -0.0194(4) -0.0274(5)
Co2 0.0723(6) 0.0848(8) 0.0228(5) 0.0223(5) -0.0167(4) -0.0270(5)
N1 0.076(3) 0.099(4) 0.039(2) 0.042(2) -0.0127(19) -0.014(2)
N2 0.093(3) 0.083(3) 0.031(2) 0.039(2) -0.016(2) -0.024(3)
N3 0.072(3) 0.096(4) 0.042(3) 0.032(3) -0.007(2) -0.013(3)
N4 0.072(3) 0.098(4) 0.051(3) 0.034(3) -0.005(2) -0.009(3)
O1 0.115(3) 0.096(3) 0.0377(19) 0.043(2) -0.0259(18) -0.026(2)
O2 0.122(3) 0.098(3) 0.0387(19) 0.045(2) -0.0247(19) -0.025(2)
O7 0.118(3) 0.104(4) 0.050(2) 0.040(2) -0.010(2) 0.002(3)
O8 0.124(3) 0.099(3) 0.050(2) 0.030(2) -0.025(2) 0.004(3)
C32 0.38(3) 0.23(2) 0.192(19) 0.003(17) -0.02(2) 0.19(2)
O15 0.220(10) 0.169(10) 0.347(18) -0.012(10) 0.030(10) 0.040(8)
O16 0.396(16) 0.331(15) 0.170(9) -0.028(10) -0.028(11) 0.199(12)

loop_
_atom_type_symbol
_atom_type_description
_atom_type_scat_dispersion_real
_atom_type_scat_dispersion_imag
_atom_type_scat_source
C C 0.0033 0.0016 'International Tables Vol C Tables 4.2.6.8 and 6.1.1.4'
H H 0.0000 0.0000 'International Tables Vol C Tables 4.2.6.8 and 6.1.1.4'
Cl Cl 0.1484 0.1585 'International Tables Vol C Tables 4.2.6.8 and 6.1.1.4'
Co Co 0.3494 0.9721 'International Tables Vol C Tables 4.2.6.8 and 6.1.1.4'
N N 0.0061 0.0033 'International Tables Vol C Tables 4.2.6.8 and 6.1.1.4'
O O 0.0106 0.0060 'International Tables Vol C Tables 4.2.6.8 and 6.1.1.4'

loop_
_geom_angle_atom_site_label_1
_geom_angle_atom_site_label_2
_geom_angle_atom_site_label_3
_geom_angle
_geom_angle_site_symmetry_1
_geom_angle_site_symmetry_3
C27 C26 C28 120.0 . .
C27 C26 C18 119.8(5) . .
C28 C26 C18 120.2(5) . .
C29 C27 C26 120.0 . .
C29 C27 H27 120.0 . .
C26 C27 H27 120.0 . .
C31 C29 C27 120.0 . .
C31 C29 H29 120.0 . .
C27 C29 H29 120.0 . .
C30 C31 C29 120.0 . .
C30 C31 C32 111.7(10) . .
C29 C31 C32 127.1(10) . .
C31 C30 C28 120.0 . .
C31 C30 H30 120.0 . .
C28 C30 H30 120.0 . .
C30 C28 C26 120.0 . .
C30 C28 H28 120.0 . .
C26 C28 H28 120.0 . .
N1 C1 C10 125.7(5) . .
N1 C1 C2 108.7(5) . .
C10 C1 C2 125.5(4) . .
N2 C2 C3 123.3(5) . .
N2 C2 C1 113.6(4) . .
C3 C2 C1 123.0(5) . .
C8 C3 C4 119.1(4) . .
C8 C3 C2 121.7(4) . .
C4 C3 C2 119.1(4) . .
C5 C4 C3 120.0(4) . .
C5 C4 H4 120.0 . .
C3 C4 H4 120.0 . .
C6 C5 C4 120.4(5) . .
C6 C5 H5 119.8 . .
C4 C5 H5 119.8 . .
C5 C6 C7 119.5(4) . .
C5 C6 C9 119.9(4) . .
C7 C6 C9 120.6(4) . .
C8 C7 C6 119.3(4) . .
C8 C7 H7 120.4 . .
C6 C7 H7 120.4 . .
C7 C8 C3 121.7(4) . .
C7 C8 H8 119.1 . .
C3 C8 H8 119.1 . .
O4 C9 O3 123.9(4) . .
O4 C9 C6 118.7(5) . .
O3 C9 C6 117.4(5) . .
C9 O3 H3 109.5 . .
C15 C10 C11 119.8(7) . .
C15 C10 C1 122.1(7) . .
C11 C10 C1 118.1(6) . .
C12 C11 C10 119.7(7) . .
C12 C11 H11 120.2 . .
C10 C11 H11 120.2 . .
C13 C12 C11 120.0(9) . .
C13 C12 H12 120.0 . .
C11 C12 H12 120.0 . .
C12 C13 C14 120.5(9) . .
C12 C13 C16 119.3(10) . .
C14 C13 C16 119.9(9) . .
C15 C14 C13 120.0(7) . .
C15 C14 H14 120.0 . .
C13 C14 H14 120.0 . .
C10 C15 C14 119.8(7) . .
C10 C15 H15 120.1 . .
C14 C15 H15 120.1 . .
O14 C16 O13 126.2(14) . .
O14 C16 C13 119.9(12) . .
O13 C16 C13 113.0(11) . .
C16 O13 H13 109.5 . .
N4 C18 C17 113.3(6) . .
N4 C18 C26 120.9(6) . .
C17 C18 C26 125.5(5) . .
C24 C19 C20 119.8(4) . .
C24 C19 C17 119.6(5) . .
C20 C19 C17 120.6(4) . .
C21 C20 C19 118.5(5) . .
C21 C20 H20 120.8 . .
C19 C20 H20 120.8 . .
C20 C21 C22 121.9(5) . .
C20 C21 H21 119.0 . .
C22 C21 H21 119.0 . .
C21 C22 C23 119.4(4) . .
C21 C22 C25 121.7(5) . .
C23 C22 C25 118.9(4) . .
C22 C23 C24 119.2(4) . .
C22 C23 H23 120.4 . .
C24 C23 H23 120.4 . .
C19 C24 C23 120.9(5) . .
C19 C24 H24 119.5 . .
C23 C24 H24 119.5 . .
O9 C25 O10 121.9(4) . .
O9 C25 C22 120.8(5) . .
O10 C25 C22 117.3(4) . .
C25 O10 H10 109.5 . .
N3 C17 C18 113.3(5) . .
N3 C17 C19 126.5(6) . .
C18 C17 C19 120.2(6) . .
N2 Co1 N2 180.0 2 .
N2 Co1 N1 99.29(17) 2 .
N2 Co1 N1 80.71(17) . .
N2 Co1 N1 80.71(17) 2 2
N2 Co1 N1 99.29(17) . 2
N1 Co1 N1 180.0 . 2
N2 Co1 Cl1 88.62(15) 2 2
N2 Co1 Cl1 91.38(15) . 2
N1 Co1 Cl1 88.56(15) . 2
N1 Co1 Cl1 91.44(15) 2 2
N2 Co1 Cl1 91.38(15) 2 .
N2 Co1 Cl1 88.62(15) . .
N1 Co1 Cl1 91.44(15) . .
N1 Co1 Cl1 88.56(15) 2 .
Cl1 Co1 Cl1 180.0 2 .
N3 Co2 N3 180.0(4) . 2_776
N3 Co2 N4 81.6(2) . .
N3 Co2 N4 98.4(2) 2_776 .
N3 Co2 N4 98.4(2) . 2_776
N3 Co2 N4 81.6(2) 2_776 2_776
N4 Co2 N4 180.0 . 2_776
N3 Co2 Cl2 89.75(14) . 2_776
N3 Co2 Cl2 90.25(14) 2_776 2_776
N4 Co2 Cl2 91.77(15) . 2_776
N4 Co2 Cl2 88.23(15) 2_776 2_776
N3 Co2 Cl2 90.25(14) . .
N3 Co2 Cl2 89.75(14) 2_776 .
N4 Co2 Cl2 88.23(15) . .
N4 Co2 Cl2 91.77(15) 2_776 .
Cl2 Co2 Cl2 180.0 2_776 .
C1 N1 O1 118.7(5) . .
C1 N1 Co1 119.0(4) . .
O1 N1 Co1 121.8(3) . .
C2 N2 O2 121.4(4) . .
C2 N2 Co1 117.5(3) . .
O2 N2 Co1 120.8(3) . .
C17 N3 O7 121.2(5) . .
C17 N3 Co2 117.2(5) . .
O7 N3 Co2 120.6(4) . .
O8 N4 C18 122.7(6) . .
O8 N4 Co2 122.6(3) . .
C18 N4 Co2 114.0(5) . .
N1 O1 H1 109.5 . .
N2 O2 H2 109.5 . .
N4 O8 H8A 109.5 . .
O16 C32 O15 125(2) . .
O16 C32 C31 109.8(15) . .
O15 C32 C31 114.2(15) . .
C32 O15 H15S 109.5 . .

loop_
_geom_bond_atom_site_label_1
_geom_bond_atom_site_label_2
_geom_bond_distance
_geom_bond_site_symmetry_2
C26 C27 1.3900 .
C26 C28 1.3900 .
C26 C18 1.510(8) .
C27 C29 1.3900 .
C27 H27 0.9500 .
C29 C31 1.3900 .
C29 H29 0.9500 .
C31 C30 1.3900 .
C31 C32 1.526(15) .
C30 C28 1.3900 .
C30 H30 0.9500 .
C28 H28 0.9500 .
C1 N1 1.320(6) .
C1 C10 1.463(8) .
C1 C2 1.499(7) .
C2 N2 1.286(6) .
C2 C3 1.486(5) .
C3 C8 1.367(6) .
C3 C4 1.386(6) .
C4 C5 1.380(6) .
C4 H4 0.9500 .
C5 C6 1.374(7) .
C5 H5 0.9500 .
C6 C7 1.396(6) .
C6 C9 1.493(6) .
C7 C8 1.364(5) .
C7 H7 0.9500 .
C8 H8 0.9500 .
C9 O4 1.245(6) .
C9 O3 1.266(6) .
O3 H3 0.8400 .
Cl1 Co1 2.2208(18) .
C10 C15 1.332(8) .
C10 C11 1.421(9) .
C11 C12 1.396(10) .
C11 H11 0.9500 .
C12 C13 1.314(10) .
C12 H12 0.9500 .
C13 C14 1.409(11) .
C13 C16 1.560(14) .
C14 C15 1.393(10) .
C14 H14 0.9500 .
C15 H15 0.9500 .
C16 O14 1.160(10) .
C16 O13 1.223(10) .
O13 H13 0.8400 .
C18 N4 1.326(6) .
C18 C17 1.452(8) .
C19 C24 1.365(6) .
C19 C20 1.399(8) .
C19 C17 1.502(6) .
C20 C21 1.359(6) .
C20 H20 0.9500 .
C21 C22 1.376(7) .
C21 H21 0.9500 .
C22 C23 1.378(7) .
C22 C25 1.477(6) .
C23 C24 1.381(6) .
C23 H23 0.9500 .
C24 H24 0.9500 .
C25 O9 1.243(6) .
C25 O10 1.277(6) .
O10 H10 0.8400 .
C17 N3 1.255(7) .
Cl2 Co2 2.2049(17) .
Co1 N2 1.887(3) 2
Co1 N2 1.887(3) .
Co1 N1 1.888(5) .
Co1 N1 1.888(5) 2
Co1 Cl1 2.2207(18) 2
Co2 N3 1.896(4) .
Co2 N3 1.896(4) 2_776
Co2 N4 1.902(5) .
Co2 N4 1.902(5) 2_776
Co2 Cl2 2.2049(17) 2_776
N1 O1 1.348(5) .
N2 O2 1.335(5) .
N3 O7 1.350(6) .
N4 O8 1.312(6) .
O1 H1 0.8400 .
O2 H2 0.8400 .
O8 H8A 0.8400 .
C32 O16 1.263(16) .
C32 O15 1.302(15) .
O15 H15S 0.8400 .

loop_
_platon_squeeze_void_nr
_platon_squeeze_void_average_x
_platon_squeeze_void_average_y
_platon_squeeze_void_average_z
_platon_squeeze_void_volume
_platon_squeeze_void_count_electrons
_platon_squeeze_void_content
1 -0.171 0.329 0.394 1068 331 ' '
